data_7041404
loop_
_publ_author_name
'Oliveira, Alexandre A.'
'Perdig\~ao, Gabriele M C'
'Rodrigues, Luana E.'
'da Silva, Jeferson G.'
'Souza-Fagundes, Elaine M'
'Takahashi, Jacqueline A.'
'Rocha, Willian R.'
'Beraldo, Heloisa'

_publ_section_title
;
 Cytotoxic and antimicrobial effects of indium(iii) complexes with
 2-acetylpyridine-derived thiosemicarbazones.
;
_journal_issue 3
_journal_name_full 'Dalton transactions (Cambridge, England : 2003)'
_journal_page_first 918
_journal_page_last 932
_journal_paper_doi 10.1039/c6dt03657k
_journal_volume 46
_journal_year 2017
_chemical_formula_moiety 'C16 H18 Cl2 I In N4 O S2, 0.59 (C3 H6 O), 0.41 (C2 H6 O S)'
_chemical_formula_sum 'C18.59 H24 Cl2 I In N4 O2 S2.41'
_chemical_formula_weight 725.29
_chemical_name_systematic
'dichloro-(O-dimethyl sulfoxide)(N(4)-para-iodophenyl-2-acetylpyridinethiosemicarbazonato)Indium(III) dimethyl sulfoxide and acetone solvate'
_space_group_crystal_system monoclinic
_space_group_IT_number 14
_space_group_name_Hall '-P 2yn'
_space_group_name_H-M_alt 'P 1 21/n 1'
_symmetry_space_group_name_Hall '-P 2yn'
_symmetry_space_group_name_H-M 'P 1 21/n 1'
_atom_sites_solution_hydrogens geom
_audit_creation_method SHELXL-2014/7
_audit_update_record
;
2016-11-19 deposited with the CCDC.
2016-12-12 downloaded from the CCDC.
;
_cell_angle_alpha 90
_cell_angle_beta 100.906(4)
_cell_angle_gamma 90
_cell_formula_units_Z 4
_cell_length_a 12.6115(5)
_cell_length_b 13.0330(5)
_cell_length_c 15.7258(7)
_cell_measurement_reflns_used 12183
_cell_measurement_temperature 150(2)
_cell_measurement_theta_max 29.4712
_cell_measurement_theta_min 1.8996
_cell_volume 2538.10(18)
_computing_cell_refinement
;
CrysAlisPro, Oxford Diffraction Ltd.,
Version 1.171.34.34 (release 07-07-2010 CrysAlis171 .NET)
(compiled Jul  7 2010,16:04:54)
;
_computing_data_collection
;
CrysAlisPro, Oxford Diffraction Ltd.,
Version 1.171.34.34 (release 07-07-2010 CrysAlis171 .NET)
(compiled Jul  7 2010,16:04:54)
;
_computing_data_reduction
;
CrysAlisPro, Oxford Diffraction Ltd.,
Version 1.171.34.34 (release 07-07-2010 CrysAlis171 .NET)
(compiled Jul  7 2010,16:04:54)
;
_computing_molecular_graphics 'PLATON (Spek, 2009)'
_computing_publication_material 'WinGX publication routines (Farrugia, 1999) and enCIFer (Allen et al., 2004)'
_computing_structure_refinement 'SHELXL-2014/7 (Sheldrick, 2015)'
_computing_structure_solution 'SHELXS-2013/1 (Sheldrick, 2008)'
_diffrn_ambient_temperature 150(2)
_diffrn_detector_area_resol_mean 10.4186
_diffrn_measured_fraction_theta_full 1.000
_diffrn_measured_fraction_theta_max 1.000
_diffrn_measurement_device_type 'Xcalibur, Atlas, Gemini ultra'
_diffrn_measurement_method '\w scans'
_diffrn_radiation_type MoK\a
_diffrn_radiation_wavelength 0.71073
_diffrn_reflns_av_R_equivalents 0.0453
_diffrn_reflns_av_unetI/netI 0.0332
_diffrn_reflns_Laue_measured_fraction_full 1.000
_diffrn_reflns_Laue_measured_fraction_max 1.000
_diffrn_reflns_limit_h_max 15
_diffrn_reflns_limit_h_min -15
_diffrn_reflns_limit_k_max 16
_diffrn_reflns_limit_k_min -16
_diffrn_reflns_limit_l_max 19
_diffrn_reflns_limit_l_min -17
_diffrn_reflns_number 22210
_diffrn_reflns_point_group_measured_fraction_full 1.000
_diffrn_reflns_point_group_measured_fraction_max 1.000
_diffrn_reflns_theta_full 25.242
_diffrn_reflns_theta_max 26.370
_diffrn_reflns_theta_min 1.903
_diffrn_source 'Enhance (Mo) X-ray Source'
_exptl_absorpt_coefficient_mu 2.580
_exptl_absorpt_correction_T_max 0.5955
_exptl_absorpt_correction_T_min 0.4350
_exptl_absorpt_correction_type multi-scan
_exptl_absorpt_process_details
;
CrysAlisPro, Oxford Diffraction Ltd.,
Version 1.171.34.34 (release 07-07-2010 CrysAlis171 .NET)
(compiled Jul  7 2010,16:04:54)
Empirical absorption correction using spherical harmonics,
 implemented in SCALE3 ABSPACK scaling algorithm.
;
_exptl_crystal_colour colorless
_exptl_crystal_density_diffrn 1.898
_exptl_crystal_description block
_exptl_crystal_F_000 1416
_exptl_crystal_recrystallization_method 'Re-crystallisation from solvent: acetone/DMSO (9:1)'
_exptl_crystal_size_max 0.380
_exptl_crystal_size_mid 0.280
_exptl_crystal_size_min 0.220
_refine_diff_density_max 1.946
_refine_diff_density_min -1.913
_refine_diff_density_rms 0.138
_refine_ls_extinction_method none
_refine_ls_goodness_of_fit_ref 1.084
_refine_ls_hydrogen_treatment constr
_refine_ls_matrix_type full
_refine_ls_number_parameters 309
_refine_ls_number_reflns 5203
_refine_ls_number_restraints 0
_refine_ls_restrained_S_all 1.084
_refine_ls_R_factor_all 0.0606
_refine_ls_R_factor_gt 0.0488
_refine_ls_shift/su_max 0.001
_refine_ls_shift/su_mean 0.000
_refine_ls_structure_factor_coef Fsqd
_refine_ls_weighting_details 'w=1/[\s^2^(Fo^2^)+(0.0356P)^2^+16.2776P] where P=(Fo^2^+2Fc^2^)/3'
_refine_ls_weighting_scheme calc
_refine_ls_wR_factor_gt 0.1077
_refine_ls_wR_factor_ref 0.1159
_reflns_Friedel_coverage 0.000
_reflns_number_gt 4373
_reflns_number_total 5203
_reflns_threshold_expression 'I > 2\s(I)'
_cod_data_source_file c6dt03657k2.cif
_cod_data_source_block 1503489
_cod_depositor_comments 'Adding full bibliography for 7041401--7041404.cif.'
_cod_database_code 7041404
_shelx_shelxl_version_number 2014/7
_shelx_space_group_comment
;
The symmetry employed for this shelxl refinement is uniquely defined
by the following loop, which should always be used as a source of
symmetry information in preference to the above space-group names.
They are only intended as comments.
;
_shelx_estimated_absorpt_t_min 0.441
_shelx_estimated_absorpt_t_max 0.601

loop_
_space_group_symop_operation_xyz
'x, y, z'
'-x+1/2, y+1/2, -z+1/2'
'-x, -y, -z'
'x-1/2, -y-1/2, z-1/2'

loop_
_atom_site_label
_atom_site_type_symbol
_atom_site_fract_x
_atom_site_fract_y
_atom_site_fract_z
_atom_site_U_iso_or_equiv
_atom_site_adp_type
_atom_site_occupancy
_atom_site_site_symmetry_order
_atom_site_calc_flag
_atom_site_refinement_flags_posn
_atom_site_refinement_flags_adp
_atom_site_refinement_flags_occupancy
_atom_site_disorder_assembly
_atom_site_disorder_group
C2 C 0.5276(5) 0.7179(4) 0.3996(4) 0.0279(11) Uani 1 1 d . . . . .
C3 C 0.4756(5) 0.7178(5) 0.3134(4) 0.0370(14) Uani 1 1 d . . . . .
H3 H 0.4103 0.6804 0.2965 0.044 Uiso 1 1 calc R U . . .
C4 C 0.5185(6) 0.7720(6) 0.2523(4) 0.0501(18) Uani 1 1 d . . . . .
H4 H 0.4831 0.7724 0.1933 0.060 Uiso 1 1 calc R U . . .
C5 C 0.6139(6) 0.8255(6) 0.2783(4) 0.0506(18) Uani 1 1 d . . . . .
H5 H 0.6443 0.8646 0.2379 0.061 Uiso 1 1 calc R U . . .
C6 C 0.6640(5) 0.8208(5) 0.3644(4) 0.0377(14) Uani 1 1 d . . . . .
H6 H 0.7307 0.8555 0.3822 0.045 Uiso 1 1 calc R U . . .
C7 C 0.4833(4) 0.6657(4) 0.4688(4) 0.0274(11) Uani 1 1 d . . . . .
C8 C 0.5618(4) 0.6469(4) 0.6898(4) 0.0292(12) Uani 1 1 d . . . . .
C9 C 0.4416(4) 0.5450(4) 0.7686(4) 0.0256(11) Uani 1 1 d . . . . .
C10 C 0.4309(4) 0.5223(4) 0.8532(4) 0.0297(12) Uani 1 1 d . . . . .
H10 H 0.4804 0.5508 0.9004 0.036 Uiso 1 1 calc R U . . .
C11 C 0.3492(5) 0.4589(4) 0.8691(4) 0.0319(12) Uani 1 1 d . . . . .
H11 H 0.3423 0.4444 0.9270 0.038 Uiso 1 1 calc R U . . .
C12 C 0.2777(5) 0.4166(5) 0.8010(4) 0.0334(13) Uani 1 1 d . . . . .
C13 C 0.2869(5) 0.4390(5) 0.7166(4) 0.0377(14) Uani 1 1 d . . . . .
H13 H 0.2369 0.4103 0.6698 0.045 Uiso 1 1 calc R U . . .
C14 C 0.3683(5) 0.5027(5) 0.6997(4) 0.0347(13) Uani 1 1 d . . . . .
H14 H 0.3743 0.5176 0.6417 0.042 Uiso 1 1 calc R U . . .
C15 C 0.3784(5) 0.6113(5) 0.4475(4) 0.0379(14) Uani 1 1 d . . . . .
H15A H 0.3505 0.6159 0.3850 0.057 Uiso 1 1 calc R U . . .
H15B H 0.3885 0.5391 0.4643 0.057 Uiso 1 1 calc R U . . .
H15C H 0.3268 0.6431 0.4789 0.057 Uiso 1 1 calc R U . . .
C10A C 0.6727(9) 0.9858(7) 0.7172(5) 0.056(3) Uani 0.804(7) 1 d . . P A 1
H10D H 0.6723 1.0489 0.7511 0.084 Uiso 0.804(7) 1 calc R U P A 1
H10E H 0.6486 0.9282 0.7488 0.084 Uiso 0.804(7) 1 calc R U P A 1
H10F H 0.7461 0.9725 0.7078 0.084 Uiso 0.804(7) 1 calc R U P A 1
C10B C 0.545(3) 1.017(2) 0.670(2) 0.039(8) Uani 0.196(7) 1 d . . P A 2
H10A H 0.5653 1.0719 0.7124 0.059 Uiso 0.196(7) 1 calc R U P A 2
H10B H 0.4878 1.0418 0.6232 0.059 Uiso 0.196(7) 1 calc R U P A 2
H10C H 0.5188 0.9577 0.6979 0.059 Uiso 0.196(7) 1 calc R U P A 2
C102 C 0.6648(5) 1.0870(5) 0.5674(4) 0.0421(15) Uani 1 1 d . . . . .
H10G H 0.6663 1.1541 0.5957 0.063 Uiso 0.804(7) 1 calc R U P A 1
H10H H 0.7386 1.0604 0.5737 0.063 Uiso 0.804(7) 1 calc R U P A 1
H10I H 0.6334 1.0943 0.5057 0.063 Uiso 0.804(7) 1 calc R U P A 1
H10J H 0.7088 1.1388 0.6031 0.063 Uiso 0.196(7) 1 calc R U P A 2
H10K H 0.6968 1.0715 0.5167 0.063 Uiso 0.196(7) 1 calc R U P A 2
H10L H 0.5914 1.1134 0.5482 0.063 Uiso 0.196(7) 1 calc R U P A 2
C201 C 0.5279(10) 0.8778(11) 0.8912(6) 0.114(5) Uani 1 1 d . . . . .
H20A H 0.4661 0.9201 0.8989 0.170 Uiso 0.407(11) 1 calc R U P B 1
H20B H 0.5951 0.9135 0.9156 0.170 Uiso 0.407(11) 1 calc R U P B 1
H20C H 0.5250 0.8655 0.8293 0.170 Uiso 0.407(11) 1 calc R U P B 1
H20D H 0.5207 0.9403 0.9243 0.170 Uiso 0.593(11) 1 calc R U P B 2
H20E H 0.5672 0.8935 0.8447 0.170 Uiso 0.593(11) 1 calc R U P B 2
H20F H 0.4560 0.8515 0.8661 0.170 Uiso 0.593(11) 1 calc R U P B 2
C202 C 0.5893(8) 0.8250(7) 1.0457(5) 0.075(3) Uani 1 1 d . . . . .
H21A H 0.5948 0.7684 1.0873 0.113 Uiso 0.407(11) 1 calc R U P B 1
H21B H 0.6617 0.8508 1.0436 0.113 Uiso 0.407(11) 1 calc R U P B 1
H21C H 0.5458 0.8803 1.0637 0.113 Uiso 0.407(11) 1 calc R U P B 1
H21D H 0.5710 0.8980 1.0464 0.113 Uiso 0.593(11) 1 calc R U P B 2
H21E H 0.5345 0.7846 1.0674 0.113 Uiso 0.593(11) 1 calc R U P B 2
H21F H 0.6600 0.8134 1.0827 0.113 Uiso 0.593(11) 1 calc R U P B 2
N1 N 0.6222(4) 0.7696(3) 0.4233(3) 0.0288(10) Uani 1 1 d . . . . .
N2 N 0.5404(3) 0.6734(3) 0.5455(3) 0.0256(9) Uani 1 1 d . . . . .
N3 N 0.5022(4) 0.6299(3) 0.6130(3) 0.0263(10) Uani 1 1 d . . . . .
N4 N 0.5304(4) 0.6075(4) 0.7606(3) 0.0301(10) Uani 1 1 d . . . . .
H4A H 0.5725 0.6235 0.8100 0.036 Uiso 1 1 calc R U . . .
O1 O 0.5891(4) 0.8982(3) 0.5662(3) 0.0405(10) Uani 1 1 d . . . . .
O3 O 0.6135(4) 0.7067(4) 0.9295(4) 0.0653(16) Uani 1 1 d . . . . .
S1 S 0.68113(13) 0.72003(14) 0.71672(11) 0.0439(4) Uani 1 1 d . . . . .
S2A S 0.5848(2) 0.99999(16) 0.61648(13) 0.0370(8) Uani 0.804(7) 1 d . . P A 1
S2B S 0.6605(7) 0.9806(5) 0.6254(5) 0.028(3) Uani 0.196(7) 1 d . . P A 2
S3A S 0.5238(5) 0.7782(3) 0.9363(3) 0.045(2) Uani 0.407(11) 1 d . . P B 1
C3B C 0.5931(13) 0.7926(9) 0.9544(9) 0.048(3) Uani 0.593(11) 1 d . . P B 2
Cl1 Cl 0.85228(12) 0.86995(12) 0.57161(12) 0.0451(4) Uani 1 1 d . . . . .
Cl2 Cl 0.79505(13) 0.60176(12) 0.53259(14) 0.0526(5) Uani 1 1 d . . . . .
I1 I 0.15792(4) 0.31581(4) 0.82633(3) 0.05453(17) Uani 1 1 d . . . . .
In1 In 0.69924(3) 0.75822(3) 0.56434(3) 0.03049(12) Uani 1 1 d . . . . .

loop_
_atom_site_aniso_label
_atom_site_aniso_U_11
_atom_site_aniso_U_22
_atom_site_aniso_U_33
_atom_site_aniso_U_23
_atom_site_aniso_U_13
_atom_site_aniso_U_12
C2 0.033(3) 0.019(3) 0.031(3) 0.000(2) 0.003(2) -0.005(2)
C3 0.038(3) 0.037(3) 0.033(3) -0.002(3) -0.001(3) -0.012(3)
C4 0.057(4) 0.068(5) 0.024(3) 0.001(3) 0.002(3) -0.025(4)
C5 0.057(4) 0.062(5) 0.034(3) 0.003(3) 0.011(3) -0.024(4)
C6 0.037(3) 0.042(3) 0.034(3) 0.000(3) 0.007(3) -0.016(3)
C7 0.027(3) 0.018(2) 0.036(3) 0.000(2) 0.004(2) -0.004(2)
C8 0.028(3) 0.022(3) 0.035(3) 0.008(2) 0.001(2) -0.001(2)
C9 0.026(3) 0.015(2) 0.035(3) 0.003(2) 0.004(2) 0.0030(19)
C10 0.028(3) 0.024(3) 0.036(3) 0.001(2) 0.002(2) 0.002(2)
C11 0.033(3) 0.032(3) 0.033(3) 0.004(2) 0.013(2) 0.002(2)
C12 0.030(3) 0.032(3) 0.041(3) 0.000(3) 0.014(3) -0.007(2)
C13 0.036(3) 0.041(3) 0.036(3) 0.001(3) 0.007(3) -0.013(3)
C14 0.036(3) 0.038(3) 0.031(3) 0.003(3) 0.007(2) -0.004(3)
C15 0.036(3) 0.038(3) 0.038(3) 0.006(3) 0.003(3) -0.016(3)
C10A 0.087(7) 0.043(5) 0.031(4) -0.003(4) -0.005(4) -0.021(5)
C10B 0.051(19) 0.032(16) 0.046(19) 0.011(14) 0.040(16) -0.004(14)
C102 0.048(4) 0.033(3) 0.045(4) 0.000(3) 0.009(3) -0.002(3)
C201 0.112(9) 0.172(14) 0.045(5) -0.012(7) -0.015(6) 0.014(9)
C202 0.106(7) 0.083(6) 0.036(4) -0.002(4) 0.008(4) 0.055(6)
N1 0.029(2) 0.026(2) 0.030(2) 0.0035(19) 0.0016(19) -0.0080(18)
N2 0.023(2) 0.022(2) 0.031(2) 0.0008(18) 0.0015(18) -0.0045(17)
N3 0.027(2) 0.019(2) 0.032(2) 0.0040(18) 0.0040(19) -0.0002(17)
N4 0.028(2) 0.032(3) 0.028(2) 0.004(2) -0.0004(19) -0.0016(19)
O1 0.051(3) 0.029(2) 0.037(2) -0.0054(18) -0.002(2) -0.0018(19)
O3 0.052(3) 0.053(3) 0.091(4) -0.027(3) 0.014(3) -0.004(3)
S1 0.0351(8) 0.0555(10) 0.0363(8) 0.0122(7) -0.0056(7) -0.0187(7)
S2A 0.0409(17) 0.0350(11) 0.0365(11) -0.0087(8) 0.0108(9) -0.0076(9)
S2B 0.022(5) 0.019(3) 0.041(4) 0.000(3) 0.003(3) 0.005(3)
S3A 0.054(4) 0.039(3) 0.042(3) -0.0067(19) 0.015(3) 0.003(2)
C3B 0.030(7) 0.034(6) 0.066(9) -0.024(6) -0.024(6) 0.012(5)
Cl1 0.0299(7) 0.0347(8) 0.0652(11) 0.0144(7) -0.0050(7) -0.0141(6)
Cl2 0.0339(8) 0.0300(8) 0.0934(14) 0.0002(8) 0.0106(8) -0.0025(6)
I1 0.0476(3) 0.0757(4) 0.0422(3) -0.0001(2) 0.0135(2) -0.0314(2)
In1 0.0253(2) 0.0279(2) 0.0353(2) 0.00752(17) -0.00168(16) -0.00855(15)

loop_
_atom_type_symbol
_atom_type_description
_atom_type_scat_dispersion_real
_atom_type_scat_dispersion_imag
_atom_type_scat_source
C C 0.0033 0.0016 'International Tables Vol C Tables 4.2.6.8 and 6.1.1.4'
H H 0.0000 0.0000 'International Tables Vol C Tables 4.2.6.8 and 6.1.1.4'
N N 0.0061 0.0033 'International Tables Vol C Tables 4.2.6.8 and 6.1.1.4'
O O 0.0106 0.0060 'International Tables Vol C Tables 4.2.6.8 and 6.1.1.4'
S S 0.1246 0.1234 'International Tables Vol C Tables 4.2.6.8 and 6.1.1.4'
Cl Cl 0.1484 0.1585 'International Tables Vol C Tables 4.2.6.8 and 6.1.1.4'
I I -0.4742 1.8119 'International Tables Vol C Tables 4.2.6.8 and 6.1.1.4'
In In -0.7276 1.3100 'International Tables Vol C Tables 4.2.6.8 and 6.1.1.4'

loop_
_geom_angle_atom_site_label_1
_geom_angle_atom_site_label_2
_geom_angle_atom_site_label_3
_geom_angle
N1 C2 C3 119.8(5)
N1 C2 C7 117.4(5)
C3 C2 C7 122.8(5)
C4 C3 C2 120.2(6)
C4 C3 H3 119.9
C2 C3 H3 119.9
C5 C4 C3 118.9(6)
C5 C4 H4 120.5
C3 C4 H4 120.5
C4 C5 C6 118.6(6)
C4 C5 H5 120.7
C6 C5 H5 120.7
N1 C6 C5 122.4(6)
N1 C6 H6 118.8
C5 C6 H6 118.8
N2 C7 C2 115.5(5)
N2 C7 C15 124.5(5)
C2 C7 C15 119.9(5)
N3 C8 N4 119.1(5)
N3 C8 S1 128.7(4)
N4 C8 S1 112.2(4)
C10 C9 C14 119.1(5)
C10 C9 N4 115.4(5)
C14 C9 N4 125.4(5)
C11 C10 C9 120.7(5)
C11 C10 H10 119.7
C9 C10 H10 119.7
C12 C11 C10 120.0(5)
C12 C11 H11 120.0
C10 C11 H11 120.0
C11 C12 C13 120.0(5)
C11 C12 I1 119.5(4)
C13 C12 I1 120.5(4)
C14 C13 C12 120.6(6)
C14 C13 H13 119.7
C12 C13 H13 119.7
C13 C14 C9 119.6(5)
C13 C14 H14 120.2
C9 C14 H14 120.2
C7 C15 H15A 109.5
C7 C15 H15B 109.5
H15A C15 H15B 109.5
C7 C15 H15C 109.5
H15A C15 H15C 109.5
H15B C15 H15C 109.5
S2A C10A H10D 109.5
S2A C10A H10E 109.5
H10D C10A H10E 109.5
S2A C10A H10F 109.5
H10D C10A H10F 109.5
H10E C10A H10F 109.5
S2B C10B H10A 109.5
S2B C10B H10B 109.5
H10A C10B H10B 109.5
S2B C10B H10C 109.5
H10A C10B H10C 109.5
H10B C10B H10C 109.5
S2A C102 H10G 109.5
S2A C102 H10H 109.5
H10G C102 H10H 109.5
S2A C102 H10I 109.5
H10G C102 H10I 109.5
H10H C102 H10I 109.5
S2B C102 H10J 109.5
S2B C102 H10K 109.5
H10J C102 H10K 109.5
S2B C102 H10L 109.5
H10J C102 H10L 109.5
H10K C102 H10L 109.5
S3A C201 H20A 109.5
S3A C201 H20B 109.5
H20A C201 H20B 109.5
S3A C201 H20C 109.5
H20A C201 H20C 109.5
H20B C201 H20C 109.5
C3B C201 H20D 109.5
C3B C201 H20E 109.5
H20D C201 H20E 109.5
C3B C201 H20F 109.5
H20D C201 H20F 109.5
H20E C201 H20F 109.5
S3A C202 H21A 109.5
S3A C202 H21B 109.5
H21A C202 H21B 109.5
S3A C202 H21C 109.5
H21A C202 H21C 109.5
H21B C202 H21C 109.5
C3B C202 H21D 109.5
C3B C202 H21E 109.5
H21D C202 H21E 109.5
C3B C202 H21F 109.5
H21D C202 H21F 109.5
H21E C202 H21F 109.5
C6 N1 C2 120.1(5)
C6 N1 In1 124.4(4)
C2 N1 In1 115.5(4)
C7 N2 N3 118.5(4)
C7 N2 In1 119.1(4)
N3 N2 In1 122.4(3)
C8 N3 N2 114.7(4)
C8 N4 C9 130.9(5)
C8 N4 H4A 114.5
C9 N4 H4A 114.5
S2A O1 In1 140.0(3)
S2B O1 In1 105.5(4)
C8 S1 In1 96.1(2)
O1 S2A C10A 107.0(4)
O1 S2A C102 104.2(3)
C10A S2A C102 98.3(4)
O1 S2B C102 108.4(5)
O1 S2B C10B 89.7(12)
C102 S2B C10B 96.0(10)
C201 S3A O3 114.8(7)
C201 S3A C202 96.0(6)
O3 S3A C202 93.5(5)
O3 C3B C202 127.2(11)
O3 C3B C201 123.1(11)
C202 C3B C201 106.9(8)
N1 In1 N2 72.32(16)
N1 In1 O1 79.10(16)
N2 In1 O1 82.35(16)
N1 In1 Cl1 101.55(12)
N2 In1 Cl1 170.95(12)
O1 In1 Cl1 90.02(12)
N1 In1 Cl2 89.52(13)
N2 In1 Cl2 91.44(12)
O1 In1 Cl2 168.25(12)
Cl1 In1 Cl2 95.21(6)
N1 In1 S1 148.93(12)
N2 In1 S1 77.78(12)
O1 In1 S1 88.89(12)
Cl1 In1 S1 107.05(6)
Cl2 In1 S1 99.58(7)

loop_
_geom_bond_atom_site_label_1
_geom_bond_atom_site_label_2
_geom_bond_distance
C2 N1 1.358(7)
C2 C3 1.389(8)
C2 C7 1.480(8)
C3 C4 1.384(9)
C3 H3 0.9500
C4 C5 1.384(9)
C4 H4 0.9500
C5 C6 1.383(9)
C5 H5 0.9500
C6 N1 1.328(7)
C6 H6 0.9500
C7 N2 1.287(7)
C7 C15 1.482(7)
C8 N3 1.315(7)
C8 N4 1.352(7)
C8 S1 1.764(6)
C9 C10 1.395(8)
C9 C14 1.397(8)
C9 N4 1.408(7)
C10 C11 1.381(8)
C10 H10 0.9500
C11 C12 1.378(8)
C11 H11 0.9500
C12 C13 1.386(8)
C12 I1 2.096(5)
C13 C14 1.385(8)
C13 H13 0.9500
C14 H14 0.9500
C15 H15A 0.9800
C15 H15B 0.9800
C15 H15C 0.9800
C10A S2A 1.763(9)
C10A H10D 0.9800
C10A H10E 0.9800
C10A H10F 0.9800
C10B S2B 1.79(3)
C10B H10A 0.9800
C10B H10B 0.9800
C10B H10C 0.9800
C102 S2B 1.667(9)
C102 S2A 1.788(7)
C102 H10G 0.9800
C102 H10H 0.9800
C102 H10I 0.9800
C102 H10J 0.9800
C102 H10K 0.9800
C102 H10L 0.9800
C201 S3A 1.485(15)
C201 C3B 1.609(17)
C201 H20A 0.9800
C201 H20B 0.9800
C201 H20C 0.9800
C201 H20D 0.9800
C201 H20E 0.9800
C201 H20F 0.9800
C202 C3B 1.507(14)
C202 S3A 1.865(10)
C202 H21A 0.9800
C202 H21B 0.9800
C202 H21C 0.9800
C202 H21D 0.9800
C202 H21E 0.9800
C202 H21F 0.9800
N1 In1 2.252(5)
N2 N3 1.369(6)
N2 In1 2.258(4)
N4 H4A 0.8800
O1 S2A 1.550(4)
O1 S2B 1.585(8)
O1 In1 2.297(4)
O3 C3B 1.229(12)
O3 S3A 1.484(7)
S1 In1 2.4998(17)
Cl1 In1 2.4031(14)
Cl2 In1 2.4689(17)

loop_
_geom_hbond_atom_site_label_D
_geom_hbond_atom_site_label_H
_geom_hbond_atom_site_label_A
_geom_hbond_distance_DH
_geom_hbond_distance_HA
_geom_hbond_distance_DA
_geom_hbond_angle_DHA
N4 H4A O3 0.88 2.15 2.962(7) 154.0

loop_
_geom_torsion_atom_site_label_1
_geom_torsion_atom_site_label_2
_geom_torsion_atom_site_label_3
_geom_torsion_atom_site_label_4
_geom_torsion
N1 C2 C3 C4 -1.5(10)
C7 C2 C3 C4 177.0(6)
C2 C3 C4 C5 0.3(11)
C3 C4 C5 C6 1.4(12)
C4 C5 C6 N1 -2.2(12)
N1 C2 C7 N2 -0.8(7)
C3 C2 C7 N2 -179.4(6)
N1 C2 C7 C15 177.7(5)
C3 C2 C7 C15 -0.8(9)
C14 C9 C10 C11 0.0(8)
N4 C9 C10 C11 -177.8(5)
C9 C10 C11 C12 0.5(8)
C10 C11 C12 C13 -0.9(9)
C10 C11 C12 I1 177.5(4)
C11 C12 C13 C14 0.7(10)
I1 C12 C13 C14 -177.7(5)
C12 C13 C14 C9 -0.2(10)
C10 C9 C14 C13 -0.2(9)
N4 C9 C14 C13 177.3(5)
C5 C6 N1 C2 1.0(10)
C5 C6 N1 In1 179.8(5)
C3 C2 N1 C6 0.8(9)
C7 C2 N1 C6 -177.8(5)
C3 C2 N1 In1 -178.1(5)
C7 C2 N1 In1 3.3(6)
C2 C7 N2 N3 177.7(4)
C15 C7 N2 N3 -0.8(8)
C2 C7 N2 In1 -2.1(6)
C15 C7 N2 In1 179.4(4)
N4 C8 N3 N2 179.7(5)
S1 C8 N3 N2 1.6(7)
C7 N2 N3 C8 -175.8(5)
In1 N2 N3 C8 4.0(6)
N3 C8 N4 C9 2.1(9)
S1 C8 N4 C9 -179.5(5)
C10 C9 N4 C8 -177.0(5)
C14 C9 N4 C8 5.4(9)
N3 C8 S1 In1 -5.1(5)
N4 C8 S1 In1 176.7(4)
In1 O1 S2A C10A -21.0(6)
In1 O1 S2A C102 82.5(5)
In1 O1 S2B C102 122.2(5)
In1 O1 S2B C10B -141.6(10)
